data_9009560
loop_
_publ_author_name
'Sokolova, E. V.'
'Rybakov, V. B.'
'Pautov, L. A.'
'Pushcharovsky D Yu'

_publ_section_title
;
 Structural changes in tsaregorodtsevite
 Note: T = 970 C
;
_journal_name_full 'Doklady Akademii Nauk SSSR'
_journal_page_first 309
_journal_page_last 312
_journal_volume 332
_journal_year 1993
_chemical_formula_sum 'C8 Al N O12 Si5'
_chemical_name_mineral Tsaregorodtsevite
_space_group_IT_number 211
_symmetry_space_group_name_Hall 'I 4 2 3'
_symmetry_space_group_name_H-M 'I 4 3 2'
_cell_angle_alpha 90
_cell_angle_beta 90
_cell_angle_gamma 90
_cell_length_a 8.817
_cell_length_b 8.817
_cell_length_c 8.817
_cell_formula_units_Z 2
_cell_volume 685.429
_database_code_amcsd 0012490
_diffrn_ambient_temperature 1243.15
_exptl_crystal_density_diffrn 2.275
_cod_original_formula_sum 'N C8 (Si5 Al) O12'
_cod_database_code 9009560

loop_
_space_group_symop_operation_xyz
x,y,z
1/2+x,1/2+y,1/2+z
-z,x,-y
1/2-z,1/2+x,1/2-y
-y,z,-x
1/2-y,1/2+z,1/2-x
-x,y,-z
1/2-x,1/2+y,1/2-z
-x,z,y
1/2-x,1/2+z,1/2+y
-z,y,x
1/2-z,1/2+y,1/2+x
-y,x,z
1/2-y,1/2+x,1/2+z
-x,-z,-y
1/2-x,1/2-z,1/2-y
-z,-y,-x
1/2-z,1/2-y,1/2-x
-y,-x,-z
1/2-y,1/2-x,1/2-z
-z,-x,y
1/2-z,1/2-x,1/2+y
-y,-z,x
1/2-y,1/2-z,1/2+x
-x,-y,z
1/2-x,1/2-y,1/2+z
z,-x,-y
1/2+z,1/2-x,1/2-y
y,-z,-x
1/2+y,1/2-z,1/2-x
x,-y,-z
1/2+x,1/2-y,1/2-z
x,-z,y
1/2+x,1/2-z,1/2+y
z,-y,x
1/2+z,1/2-y,1/2+x
y,-x,z
1/2+y,1/2-x,1/2+z
x,z,-y
1/2+x,1/2+z,1/2-y
z,y,-x
1/2+z,1/2+y,1/2-x
y,x,-z
1/2+y,1/2+x,1/2-z
z,x,y
1/2+z,1/2+x,1/2+y
y,z,x
1/2+y,1/2+z,1/2+x

loop_
_atom_site_label
_atom_site_fract_x
_atom_site_fract_y
_atom_site_fract_z
_atom_site_occupancy
_atom_site_U_iso_or_equiv
N 0.00000 0.00000 0.00000 1.00000 ?
C 0.09000 0.09000 0.09000 1.00000 ?
Si 0.25000 0.50000 0.00000 0.83333 0.05573
Al 0.25000 0.50000 0.00000 0.16667 0.05573
O 0.00000 0.35580 0.35580 1.00000 0.09879

loop_
_cod_related_entry_id
_cod_related_entry_database
_cod_related_entry_code
1 AMCSD 0012490
